data_7246804
loop_
_publ_author_name
'Sethi, Tapaswini'
'Bhattacharya, Debarati'
'Das, Dinabandhu'

_publ_section_title
;
 Tuning of thermal expansion properties of a mixed-ligand MOF by ligand
 variation
;
_journal_issue 23
_journal_name_full CrystEngComm
_journal_page_first 3356
_journal_page_last 3360
_journal_paper_doi 10.1039/D3CE00334E
_journal_volume 25
_journal_year 2023
_chemical_formula_moiety 'C18 H12 Co N2 O4'
_chemical_formula_sum 'C18 H12 Co N2 O4'
_chemical_formula_weight 379.23
_space_group_crystal_system monoclinic
_space_group_IT_number 15
_space_group_name_Hall '-C 2yc'
_space_group_name_H-M_alt 'C 1 2/c 1'
_atom_sites_solution_hydrogens geom
_audit_creation_method SHELXL-2018/3
_audit_update_record
;
2023-04-04 deposited with the CCDC.	2023-05-16 downloaded from the CCDC.
;
_cell_angle_alpha 90
_cell_angle_beta 105.387(4)
_cell_angle_gamma 90
_cell_formula_units_Z 8
_cell_length_a 20.570(2)
_cell_length_b 10.2665(12)
_cell_length_c 16.5997(18)
_cell_measurement_reflns_used 9933
_cell_measurement_temperature 300(2)
_cell_measurement_theta_max 28.26
_cell_measurement_theta_min 2.43
_cell_volume 3379.9(6)
_computing_cell_refinement 'Bruker SAINT'
_computing_data_collection 'Bruker APEX3'
_computing_data_reduction 'Bruker SAINT'
_computing_molecular_graphics 'Xseed-2017 (Barbour, 2017)'
_computing_structure_refinement 'SHELXL-2018/3 (Sheldrick, 2018)'
_computing_structure_solution 'SHELXT 2018/2 (Sheldrick, 2018)'
_diffrn_ambient_temperature 300(2)
_diffrn_measured_fraction_theta_full 0.995
_diffrn_measured_fraction_theta_max 0.992
_diffrn_measurement_device_type 'Bruker APEX-III Photon-II detector'
_diffrn_measurement_method 'phi and omega scan'
_diffrn_radiation_type MoK\a
_diffrn_radiation_wavelength 0.71073
_diffrn_reflns_av_R_equivalents 0.0350
_diffrn_reflns_av_unetI/netI 0.0181
_diffrn_reflns_Laue_measured_fraction_full 0.995
_diffrn_reflns_Laue_measured_fraction_max 0.992
_diffrn_reflns_limit_h_max 27
_diffrn_reflns_limit_h_min -27
_diffrn_reflns_limit_k_max 13
_diffrn_reflns_limit_k_min -13
_diffrn_reflns_limit_l_max 22
_diffrn_reflns_limit_l_min -22
_diffrn_reflns_number 43116
_diffrn_reflns_point_group_measured_fraction_full 0.995
_diffrn_reflns_point_group_measured_fraction_max 0.992
_diffrn_reflns_theta_full 25.000
_diffrn_reflns_theta_max 28.383
_diffrn_reflns_theta_min 2.234
_diffrn_source microfocus
_exptl_absorpt_coefficient_mu 1.040
_exptl_absorpt_correction_T_max 0.7457
_exptl_absorpt_correction_T_min 0.6797
_exptl_absorpt_correction_type multi-scan
_exptl_absorpt_process_details SADABS
_exptl_crystal_colour Pink
_exptl_crystal_density_diffrn 1.490
_exptl_crystal_density_meas ?
_exptl_crystal_description needle
_exptl_crystal_F_000 1544
_exptl_crystal_size_max 0.538
_exptl_crystal_size_mid 0.127
_exptl_crystal_size_min 0.042
_refine_diff_density_max 0.397
_refine_diff_density_min -0.351
_refine_diff_density_rms 0.053
_refine_ls_extinction_method none
_refine_ls_goodness_of_fit_ref 1.087
_refine_ls_hydrogen_treatment constr
_refine_ls_matrix_type full
_refine_ls_number_parameters 257
_refine_ls_number_reflns 4211
_refine_ls_number_restraints 1
_refine_ls_restrained_S_all 1.087
_refine_ls_R_factor_all 0.0561
_refine_ls_R_factor_gt 0.0331
_refine_ls_shift/su_max 0.015
_refine_ls_shift/su_mean 0.000
_refine_ls_structure_factor_coef Fsqd
_refine_ls_weighting_details 'w=1/[\s^2^(Fo^2^)+(0.0483P)^2^+3.5381P] where P=(Fo^2^+2Fc^2^)/3'
_refine_ls_weighting_scheme calc
_refine_ls_wR_factor_gt 0.0943
_refine_ls_wR_factor_ref 0.1105
_reflns_Friedel_coverage 0.000
_reflns_number_gt 2176
_reflns_number_total 4211
_reflns_threshold_expression 'I > 2\s(I)'
_cod_data_source_file d3ce00334e2.cif
_cod_data_source_block 300K
_cod_depositor_comments
;
The following automatic conversions were performed:

data item '_exptl_crystal_density_meas' value 'not measured' was
changed to '?' -- the value is perceived as not measured.

Automatic conversion script
Id: cif_fix_values 8170 2020-07-09 18:12:32Z antanas 

 Adding full bibliography for 7246797--7246804.cif.
;
_cod_original_cell_volume 3380.0(7)
_cod_original_sg_symbol_H-M 'C 2/c'
_cod_database_code 7246804
_shelx_shelxl_version_number 2018/3
_shelx_space_group_comment
;
The symmetry employed for this shelxl refinement is uniquely defined
by the following loop, which should always be used as a source of
symmetry information in preference to the above space-group names.
They are only intended as comments.
;
_shelx_estimated_absorpt_t_min 0.853
_shelx_estimated_absorpt_t_max 0.957

loop_
_space_group_symop_operation_xyz
'x, y, z'
'-x, y, -z+1/2'
'x+1/2, y+1/2, z'
'-x+1/2, y+1/2, -z+1/2'
'-x, -y, -z'
'x, -y, z-1/2'
'-x+1/2, -y+1/2, -z'
'x+1/2, -y+1/2, z-1/2'

loop_
_atom_site_label
_atom_site_type_symbol
_atom_site_fract_x
_atom_site_fract_y
_atom_site_fract_z
_atom_site_U_iso_or_equiv
_atom_site_adp_type
_atom_site_occupancy
_atom_site_site_symmetry_order
_atom_site_calc_flag
_atom_site_refinement_flags_posn
_atom_site_refinement_flags_adp
_atom_site_refinement_flags_occupancy
_atom_site_disorder_assembly
_atom_site_disorder_group
Co1 Co 0.57765(2) 0.75067(4) 0.69213(2) 0.02196(10) Uani 1 1 d . . . . .
O1 O 0.55174(10) 0.58661(17) 0.74063(13) 0.0347(5) Uani 1 1 d . . . . .
N1 N 0.48880(9) 0.7508(3) 0.58975(11) 0.0326(4) Uani 1 1 d . . . . .
C1 C 0.500000 0.5314(3) 0.750000 0.0267(10) Uani 1 2 d S T P . .
O2 O 0.44827(10) -0.08487(18) 0.75923(13) 0.0348(5) Uani 1 1 d . . . . .
N2 N 0.17119(9) 0.7487(3) 0.28897(11) 0.0322(4) Uani 1 1 d . . . . .
C2 C 0.500000 0.3861(4) 0.750000 0.0298(11) Uani 1 2 d S T P . .
O3 O 0.63069(11) 0.6445(2) 0.61513(14) 0.0436(6) Uani 1 1 d . . . . .
C3 C 0.44966(17) 0.3186(3) 0.7732(2) 0.0420(9) Uani 1 1 d . . . . .
H3 H 0.415674 0.363759 0.788662 0.050 Uiso 1 1 calc R U . . .
O4 O 0.63145(11) 0.8562(2) 0.61614(14) 0.0435(6) Uani 1 1 d . . . . .
C4 C 0.44986(17) 0.1833(3) 0.7734(2) 0.0425(9) Uani 1 1 d . . . . .
H4 H 0.416152 0.137944 0.789355 0.051 Uiso 1 1 calc R U . . .
C5 C 0.500000 0.1161(3) 0.750000 0.0286(10) Uani 1 2 d S T P . .
C6 C 0.500000 -0.0303(4) 0.750000 0.0269(10) Uani 1 2 d S T P . .
C7 C 0.65104(10) 0.7501(4) 0.59438(13) 0.0329(4) Uani 1 1 d . . . . .
C8 C 0.70200(12) 0.7503(4) 0.54448(15) 0.0371(5) Uani 1 1 d . . . . .
C9 C 0.6844(9) 0.7910(18) 0.4622(11) 0.050(4) Uani 0.328(3) 1 d . . P A 1
H9 H 0.640412 0.817759 0.437331 0.061 Uiso 0.328(3) 1 calc R U P A 1
C10 C 0.7316(8) 0.7921(18) 0.4166(9) 0.050(4) Uani 0.328(3) 1 d . . P A 1
H10 H 0.720038 0.820217 0.361388 0.060 Uiso 0.328(3) 1 calc R U P A 1
C9A C 0.6877(4) 0.6920(9) 0.4673(5) 0.050(2) Uani 0.502(3) 1 d . . P A 2
H9A H 0.645927 0.653359 0.444791 0.060 Uiso 0.502(3) 1 calc R U P A 2
C10A C 0.7365(4) 0.6916(9) 0.4232(5) 0.050(2) Uani 0.502(3) 1 d . . P A 2
H10A H 0.727411 0.651382 0.371225 0.060 Uiso 0.502(3) 1 calc R U P A 2
C9B C 0.6932(15) 0.828(3) 0.4755(17) 0.031(6) Uiso 0.171(3) 1 d . . P A 3
H9B H 0.655203 0.880508 0.457724 0.037 Uiso 0.171(3) 1 calc R U P A 3
C10B C 0.7436(13) 0.826(2) 0.4320(16) 0.029(5) Uiso 0.171(3) 1 d . . P A 3
H10B H 0.738786 0.878961 0.385471 0.035 Uiso 0.171(3) 1 calc R U P A 3
C11 C 0.36711(10) 0.7499(3) 0.46403(13) 0.0341(4) Uani 1 1 d . . . . .
C12 C 0.39947(17) 0.6354(3) 0.4945(2) 0.0438(9) Uani 1 1 d . . . . .
H12 H 0.381032 0.555625 0.473652 0.053 Uiso 1 1 calc R U . . .
C13 C 0.45976(16) 0.6402(3) 0.5567(2) 0.0421(9) Uani 1 1 d . . . . .
H13 H 0.481003 0.562075 0.576273 0.051 Uiso 1 1 calc R U . . .
C14 C 0.45910(16) 0.8607(3) 0.5566(2) 0.0423(9) Uani 1 1 d . . . . .
H14 H 0.479995 0.939189 0.576216 0.051 Uiso 1 1 calc R U . . .
C15 C 0.39903(17) 0.8650(3) 0.4949(2) 0.0442(9) Uani 1 1 d . . . . .
H15 H 0.380219 0.944601 0.474237 0.053 Uiso 1 1 calc R U . . .
C16 C 0.29968(11) 0.7498(3) 0.40186(14) 0.0360(5) Uani 1 1 d . . . . .
C17 C 0.2668(2) 0.6378(3) 0.3724(3) 0.0894(18) Uani 1 1 d . . . . .
H17 H 0.287254 0.557902 0.389141 0.107 Uiso 1 1 calc R U . . .
C18 C 0.2028(2) 0.6417(3) 0.3175(3) 0.0839(17) Uani 1 1 d . . . . .
H18 H 0.181217 0.562982 0.300065 0.101 Uiso 1 1 calc R U . . .
C19 C 0.2677(2) 0.8617(3) 0.3702(3) 0.0875(18) Uani 1 1 d . . . . .
H19 H 0.288727 0.941654 0.385036 0.105 Uiso 1 1 calc R U . . .
C20 C 0.2034(2) 0.8569(3) 0.3157(3) 0.0831(17) Uani 1 1 d . . . . .
H20 H 0.182003 0.935287 0.297089 0.100 Uiso 1 1 calc R U . . .

loop_
_atom_site_aniso_label
_atom_site_aniso_U_11
_atom_site_aniso_U_22
_atom_site_aniso_U_33
_atom_site_aniso_U_23
_atom_site_aniso_U_13
_atom_site_aniso_U_12
Co1 0.01750(14) 0.01956(15) 0.02734(15) 0.0002(2) 0.00336(10) -0.0002(2)
O1 0.0306(14) 0.0225(10) 0.0502(15) 0.0057(9) 0.0095(12) -0.0015(9)
N1 0.0258(8) 0.0338(9) 0.0331(9) 0.0014(15) -0.0011(7) -0.0009(15)
C1 0.030(3) 0.0170(19) 0.032(3) 0.000 0.005(2) 0.000
O2 0.0291(14) 0.0239(10) 0.0510(15) 0.0057(9) 0.0100(11) -0.0037(9)
N2 0.0229(8) 0.0291(9) 0.0383(9) 0.0001(14) -0.0029(7) -0.0001(14)
C2 0.028(3) 0.022(2) 0.042(3) 0.000 0.014(2) 0.000
O3 0.0494(16) 0.0323(12) 0.0589(17) -0.0046(10) 0.0315(13) -0.0055(10)
C3 0.037(2) 0.0256(16) 0.074(3) -0.0011(16) 0.0337(19) 0.0035(14)
O4 0.0489(16) 0.0320(12) 0.0598(17) 0.0046(10) 0.0320(13) 0.0042(10)
C4 0.041(2) 0.0222(16) 0.077(3) -0.0007(15) 0.038(2) -0.0049(14)
C5 0.032(3) 0.0163(19) 0.040(3) 0.000 0.014(2) 0.000
C6 0.027(3) 0.022(2) 0.029(3) 0.000 0.004(2) 0.000
C7 0.0286(10) 0.0378(11) 0.0344(10) -0.0012(18) 0.0122(8) -0.0008(18)
C8 0.0351(11) 0.0390(12) 0.0413(11) 0.001(2) 0.0175(9) 0.000(2)
C9 0.034(7) 0.067(11) 0.050(8) -0.002(7) 0.012(6) 0.004(7)
C10 0.036(7) 0.077(11) 0.033(6) 0.005(6) 0.002(5) -0.004(7)
C9A 0.040(5) 0.069(6) 0.049(5) -0.024(4) 0.023(4) -0.019(4)
C10A 0.048(5) 0.063(5) 0.050(5) -0.024(4) 0.031(4) -0.022(4)
C11 0.0264(9) 0.0328(11) 0.0347(10) 0.0012(18) -0.0067(8) -0.0005(17)
C12 0.038(2) 0.0309(17) 0.048(2) -0.0062(15) -0.0129(18) 0.0008(15)
C13 0.036(2) 0.0347(17) 0.045(2) -0.0051(14) -0.0087(18) 0.0083(15)
C14 0.039(2) 0.0310(17) 0.045(2) 0.0043(14) -0.0113(18) -0.0075(15)
C15 0.041(2) 0.0297(16) 0.048(2) 0.0067(14) -0.0141(18) -0.0010(15)
C16 0.0292(10) 0.0326(11) 0.0371(10) 0.0000(18) -0.0071(8) 0.0020(18)
C17 0.057(3) 0.0298(19) 0.134(4) 0.003(2) -0.057(3) 0.0008(18)
C18 0.054(3) 0.0307(19) 0.124(4) 0.001(2) -0.052(3) -0.0007(18)
C19 0.054(3) 0.0309(19) 0.132(4) 0.004(2) -0.056(3) -0.0033(18)
C20 0.054(3) 0.0293(18) 0.124(4) 0.002(2) -0.050(3) 0.0023(18)

loop_
_atom_type_symbol
_atom_type_description
_atom_type_scat_dispersion_real
_atom_type_scat_dispersion_imag
_atom_type_scat_source
C C 0.0033 0.0016 'International Tables Vol C Tables 4.2.6.8 and 6.1.1.4'
H H 0.0000 0.0000 'International Tables Vol C Tables 4.2.6.8 and 6.1.1.4'
N N 0.0061 0.0033 'International Tables Vol C Tables 4.2.6.8 and 6.1.1.4'
O O 0.0106 0.0060 'International Tables Vol C Tables 4.2.6.8 and 6.1.1.4'
Co Co 0.3494 0.9721 'International Tables Vol C Tables 4.2.6.8 and 6.1.1.4'

loop_
_geom_angle_atom_site_label_1
_geom_angle_atom_site_label_2
_geom_angle_atom_site_label_3
_geom_angle
_geom_angle_site_symmetry_1
_geom_angle_site_symmetry_3
_geom_angle_publ_flag
O1 Co1 O2 114.82(7) . 2_666 ?
O1 Co1 N1 93.30(9) . . ?
O2 Co1 N1 93.27(9) 2_666 . ?
O1 Co1 N2 89.01(9) . 8_566 ?
O2 Co1 N2 88.70(9) 2_666 8_566 ?
N1 Co1 N2 176.02(7) . 8_566 ?
O1 Co1 O4 152.16(9) . . ?
O2 Co1 O4 92.56(9) 2_666 . ?
N1 Co1 O4 89.89(9) . . ?
N2 Co1 O4 86.57(9) 8_566 . ?
O1 Co1 O3 92.49(8) . . ?
O2 Co1 O3 152.32(9) 2_666 . ?
N1 Co1 O3 89.40(9) . . ?
N2 Co1 O3 87.25(9) 8_566 . ?
O4 Co1 O3 59.88(6) . . ?
O1 Co1 C7 122.18(11) . . ?
O2 Co1 C7 122.42(11) 2_666 . ?
N1 Co1 C7 91.16(7) . . ?
N2 Co1 C7 84.86(7) 8_566 . ?
O4 Co1 C7 30.03(9) . . ?
O3 Co1 C7 29.92(9) . . ?
C1 O1 Co1 139.3(2) . . ?
C14 N1 C13 116.51(18) . . ?
C14 N1 Co1 122.0(2) . . ?
C13 N1 Co1 121.5(2) . . ?
O1 C1 O1 126.1(3) 2_656 . ?
O1 C1 C2 116.93(17) 2_656 . ?
O1 C1 C2 116.93(17) . . ?
C6 O2 Co1 139.0(2) . 2_646 ?
C18 N2 C20 115.8(2) . . ?
C18 N2 Co1 122.3(2) . 8_465 ?
C20 N2 Co1 121.5(2) . 8_465 ?
C3 C2 C3 119.8(4) 2_656 . ?
C3 C2 C1 120.08(18) 2_656 . ?
C3 C2 C1 120.08(18) . . ?
C7 O3 Co1 89.10(15) . . ?
C2 C3 C4 120.0(3) . . ?
C7 O4 Co1 89.21(15) . . ?
C5 C4 C3 120.1(3) . . ?
C4 C5 C4 120.0(4) . 2_656 ?
C4 C5 C6 119.98(18) . . ?
C4 C5 C6 119.99(18) 2_656 . ?
O2 C6 O2 126.6(4) 2_656 . ?
O2 C6 C5 116.69(18) 2_656 . ?
O2 C6 C5 116.69(18) . . ?
O3 C7 O4 121.51(19) . . ?
O3 C7 C8 119.4(3) . . ?
O4 C7 C8 119.1(3) . . ?
O3 C7 Co1 60.98(12) . . ?
O4 C7 Co1 60.76(12) . . ?
C8 C7 Co1 173.32(17) . . ?
C10B C8 C9B 120.0(17) 7_666 . ?
C10A C8 C9A 120.1(4) 7_666 . ?
C9 C8 C10 120.8(10) . 7_666 ?
C10B C8 C7 119.5(12) 7_666 . ?
C9B C8 C7 120.4(13) . . ?
C10A C8 C7 119.5(4) 7_666 . ?
C9A C8 C7 120.5(4) . . ?
C9 C8 C7 120.5(8) . . ?
C10 C8 C7 118.6(7) 7_666 . ?
C10 C9 C8 120.4(14) . . ?
C9 C10 C8 118.8(13) . 7_666 ?
C8 C9A C10A 119.1(6) . . ?
C8 C10A C9A 120.8(6) 7_666 . ?
C8 C9B C10B 118(3) . . ?
C8 C10B C9B 122(2) 7_666 . ?
C12 C11 C15 117.18(19) . . ?
C12 C11 C16 121.5(3) . . ?
C15 C11 C16 121.3(3) . . ?
C11 C12 C13 119.4(3) . . ?
N1 C13 C12 123.5(3) . . ?
N1 C14 C15 123.8(3) . . ?
C14 C15 C11 119.4(3) . . ?
C17 C16 C19 115.7(2) . . ?
C17 C16 C11 122.2(3) . . ?
C19 C16 C11 122.2(3) . . ?
C16 C17 C18 120.5(3) . . ?
N2 C18 C17 123.9(3) . . ?
C16 C19 C20 120.0(3) . . ?
N2 C20 C19 124.0(3) . . ?

loop_
_geom_bond_atom_site_label_1
_geom_bond_atom_site_label_2
_geom_bond_distance
_geom_bond_site_symmetry_2
_geom_bond_publ_flag
Co1 O1 1.9992(19) . ?
Co1 O2 2.0039(19) 2_666 ?
Co1 N1 2.1401(17) . ?
Co1 N2 2.1552(17) 8_566 ?
Co1 O4 2.175(2) . ?
Co1 O3 2.180(2) . ?
Co1 C7 2.492(2) . ?
O1 C1 1.251(2) . ?
N1 C14 1.331(4) . ?
N1 C13 1.332(4) . ?
C1 C2 1.492(5) . ?
O2 C6 1.248(2) . ?
N2 C18 1.300(4) . ?
N2 C20 1.309(4) . ?
C2 C3 1.383(3) 2_656 ?
C2 C3 1.383(3) . ?
O3 C7 1.243(3) . ?
C3 C4 1.389(3) . ?
O4 C7 1.248(3) . ?
C4 C5 1.380(3) . ?
C5 C6 1.503(5) . ?
C7 C8 1.499(3) . ?
C8 C10B 1.33(3) 7_666 ?
C8 C9B 1.37(3) . ?
C8 C10A 1.372(8) 7_666 ?
C8 C9A 1.374(8) . ?
C8 C9 1.382(18) . ?
C8 C10 1.415(16) 7_666 ?
C9 C10 1.38(2) . ?
C9A C10A 1.391(9) . ?
C9B C10B 1.41(4) . ?
C11 C12 1.379(4) . ?
C11 C15 1.383(4) . ?
C11 C16 1.493(3) . ?
C12 C13 1.388(4) . ?
C14 C15 1.381(4) . ?
C16 C17 1.357(4) . ?
C16 C19 1.359(4) . ?
C17 C18 1.389(5) . ?
C19 C20 1.391(5) . ?
